data_7234677
loop_
_publ_author_name
'de Sousa Carvalho, Jr., Paulo de Sousa'
'Guimar\~aes, Gelton Geraldo Fernandes'
'Diniz, Luan Farinelli'
'Ellena, Javier A.'
'Ribeiro, Caue'

_publ_section_title
;
 High water soluble agrichemicals by engineered organic salts for reducing
 adverse environmental impacts
;
_journal_name_full 'Green Chemistry'
_journal_paper_doi 10.1039/C9GC02439E
_journal_year 2019
_chemical_formula_moiety '3(C9 H18 N5 S), 3(C4 H3 O4)'
_chemical_formula_sum 'C39 H63 N15 O12 S3'
_chemical_formula_weight 1030.22
_space_group_crystal_system monoclinic
_space_group_IT_number 14
_space_group_name_Hall '-P 2ybc'
_space_group_name_H-M_alt 'P 1 21/c 1'
_symmetry_space_group_name_Hall '-P 2ybc'
_symmetry_space_group_name_H-M 'P 1 21/c 1'
_atom_sites_solution_hydrogens geom
_atom_sites_solution_primary dual
_audit_creation_date 2017-09-13
_audit_creation_method
;
Olex2 1.2
(compiled 2017.08.10 svn.r3458 for OlexSys, GUI svn.r5381)
;
_audit_update_record
;
2019-07-05 deposited with the CCDC.    2019-10-16 downloaded from the CCDC.
;
_cell_angle_alpha 90
_cell_angle_beta 99.226(4)
_cell_angle_gamma 90
_cell_formula_units_Z 4
_cell_length_a 13.495(3)
_cell_length_b 16.262(3)
_cell_length_c 23.781(5)
_cell_measurement_reflns_used 101144
_cell_measurement_temperature 120(2)
_cell_measurement_theta_max 25.679
_cell_measurement_theta_min 2.490
_cell_volume 5151.4(18)
_computing_molecular_graphics 'Olex2 (Dolomanov et al., 2009)'
_computing_publication_material 'Olex2 (Dolomanov et al., 2009)'
_computing_structure_refinement 'ShelXL (Sheldrick, 2015)'
_computing_structure_solution 'ShelXT (Sheldrick, 2015)'
_diffrn_ambient_temperature 120.0
_diffrn_detector 'Bruker APEX2 area detector'
_diffrn_detector_area_resol_mean 7.9
_diffrn_detector_type 'CCD area detector'
_diffrn_measured_fraction_theta_full 0.998
_diffrn_measured_fraction_theta_max 0.998
_diffrn_measurement_device 'three-circle diffractometer'
_diffrn_measurement_method '\w and \f scans'
_diffrn_radiation_monochromator 'mirror optics'
_diffrn_radiation_probe x-ray
_diffrn_radiation_type MoK\a
_diffrn_radiation_wavelength 0.71073
_diffrn_reflns_av_R_equivalents 0.0436
_diffrn_reflns_av_unetI/netI 0.0210
_diffrn_reflns_Laue_measured_fraction_full 0.998
_diffrn_reflns_Laue_measured_fraction_max 0.998
_diffrn_reflns_limit_h_max 16
_diffrn_reflns_limit_h_min -16
_diffrn_reflns_limit_k_max 19
_diffrn_reflns_limit_k_min -19
_diffrn_reflns_limit_l_max 28
_diffrn_reflns_limit_l_min -28
_diffrn_reflns_number 101144
_diffrn_reflns_point_group_measured_fraction_full 0.998
_diffrn_reflns_point_group_measured_fraction_max 0.998
_diffrn_reflns_theta_full 25.242
_diffrn_reflns_theta_max 25.679
_diffrn_reflns_theta_min 2.490
_diffrn_source 'microfocus sealed X-ray tube'
_diffrn_source_type 'Incoatec I\ms'
_exptl_absorpt_coefficient_mu 0.215
_exptl_absorpt_correction_T_max 0.99237
_exptl_absorpt_correction_T_min 0.96714
_exptl_absorpt_correction_type multi-scan
_exptl_crystal_colour 'clear light colourless'
_exptl_crystal_colour_lustre clear
_exptl_crystal_colour_modifier light
_exptl_crystal_colour_primary colourless
_exptl_crystal_density_diffrn 1.328
_exptl_crystal_description prism
_exptl_crystal_F_000 2184
_exptl_crystal_size_max 0.218
_exptl_crystal_size_mid 0.096
_exptl_crystal_size_min 0.04
_refine_diff_density_max 1.384
_refine_diff_density_min -1.154
_refine_diff_density_rms 0.067
_refine_ls_extinction_method none
_refine_ls_goodness_of_fit_ref 1.028
_refine_ls_hydrogen_treatment constr
_refine_ls_matrix_type full
_refine_ls_number_parameters 651
_refine_ls_number_reflns 9760
_refine_ls_number_restraints 26
_refine_ls_restrained_S_all 1.039
_refine_ls_R_factor_all 0.0671
_refine_ls_R_factor_gt 0.0545
_refine_ls_shift/su_max 0.001
_refine_ls_shift/su_mean 0.000
_refine_ls_structure_factor_coef Fsqd
_refine_ls_weighting_details 'w=1/[\s^2^(Fo^2^)+(0.0687P)^2^+9.4865P] where P=(Fo^2^+2Fc^2^)/3'
_refine_ls_weighting_scheme calc
_refine_ls_wR_factor_gt 0.1436
_refine_ls_wR_factor_ref 0.1531
_reflns_Friedel_coverage 0.000
_reflns_number_gt 8031
_reflns_number_total 9760
_reflns_threshold_expression 'I > 2\s(I)'
_cod_data_source_file c9gc02439e2.cif
_cod_data_source_block amt-mal
_cod_original_cell_volume 5151.4(17)
_cod_database_code 7234677
_shelx_shelxl_version_number 2014/7
_shelx_space_group_comment
;
The symmetry employed for this shelxl refinement is uniquely defined
by the following loop, which should always be used as a source of
symmetry information in preference to the above space-group names.
They are only intended as comments.
;
_shelx_estimated_absorpt_t_max 0.991
_shelx_estimated_absorpt_t_min 0.955
_olex2_refinement_description
;
1. Fixed Uiso
 At 1.2 times of:
  All C(H) groups, All C(H,H) groups, All C(H,H,H,H) groups, All N(H) groups
 At 1.5 times of:
  All C(H,H,H) groups, All O(H) groups
2. Rigid bond restraints
 C6A, C8A
 with sigma for 1-2 distances of 0.001 and sigma for 1-3 distances of 0.001
 C6C, C7C
 with sigma for 1-2 distances of 0.001 and sigma for 1-3 distances of 0.001
3. Uiso/Uaniso restraints and constraints
Uanis(C5A') = Uanis(C5A)
Uanis(C5C') = Uanis(C5C)
Uanis(C7B) = Uanis(C8B)
Uanis(C8B') = Uanis(C7B')
Uanis(C7C) = Uanis(C8C)
Uanis(C7A) = Uanis(C8A)
4. Rigid body (RIGU) restrains
 C5A, C4A
 with sigma for 1-2 distances of 0.004 and sigma for 1-3 distances of 0.004
 C4A, C5A'
 with sigma for 1-2 distances of 0.004 and sigma for 1-3 distances of 0.004
 C4C, C5C
 with sigma for 1-2 distances of 0.004 and sigma for 1-3 distances of 0.004
 C4C, C5C'
 with sigma for 1-2 distances of 0.004 and sigma for 1-3 distances of 0.004
 C5C', C5C, C4C
 with sigma for 1-2 distances of 0.004 and sigma for 1-3 distances of 0.004
 C5B, C4B, C5B'
 with sigma for 1-2 distances of 0.004 and sigma for 1-3 distances of 0.004
 C6C, C8C
 with sigma for 1-2 distances of 0.004 and sigma for 1-3 distances of 0.004
 C8A, C6A
 with sigma for 1-2 distances of 0.004 and sigma for 1-3 distances of 0.004
5. Others
 Fixed Sof: H4CA(0.7) H4CB(0.7) H4CC(0.3) H4CD(0.3) H6BA(0.4) H6B(0.6)
 H4BA(0.55) H4BB(0.55) H4BC(0.45) H4BD(0.45) H4AC(0.45) H4AD(0.45) H4AA(0.55)
 H4AB(0.55) C8B'(0.4) H8BA(0.4) H8BB(0.4) H8BC(0.4) C5B(0.55) H5BA(0.55)
 H5BB(0.55) H5BC(0.55) C5A'(0.45) H5AA(0.45) H5AB(0.45) H5AC(0.45) C7B(0.6)
 H7BA(0.6) H7BB(0.6) H7BC(0.6) C5C(0.7) H5CA(0.7) H5CB(0.7) H5CC(0.7) C5A(0.55)
 H5AD(0.55) H5AE(0.55) H5AF(0.55) C5C'(0.3) H5CD(0.3) H5CE(0.3) H5CF(0.3)
 C5B'(0.45) H5BD(0.45) H5BE(0.45) H5BF(0.45) C7B'(0.4) H7BD(0.4) H7BE(0.4)
 H7BF(0.4) C8B(0.6) H8BD(0.6) H8BE(0.6) H8BF(0.6)
6.a Ternary CH refined with riding coordinates:
 C6C(H6C), C6A(H6A), C6B(H6BA), C6B(H6B)
6.b Secondary CH2 refined with riding coordinates:
 C4C(H4CA,H4CB), C4C(H4CC,H4CD), C4B(H4BA,H4BB), C4B(H4BC,H4BD), C4A(H4AC,
 H4AD), C4A(H4AA,H4AB)
6.c Aromatic/amide H refined with riding coordinates:
 N3C(H3C), N1B(H1B), N3A(H3A), C11B(H11B), C12A(H12A), C11C(H11C), N2C(H2C),
 N4B(H4B), N2A(H2A), N4C(H4C), C11A(H11A), N2B(H2B), N4A(H4A), C12C(H12C),
 C12B(H12B)
6.d Idealised Me refined as rotating group:
 C027(H02A,H02B,H02C), C9A(H9AA,H9AB,H9AC), C9B(H9BA,H9BB,H9BC), C8A(H8AA,H8AB,
 H8AC), C7C(H7CA,H7CB,H7CC), C7A(H7AA,H7AB,H7AC), C8C(H8CA,H8CB,H8CC),
 C8B'(H8BA,H8BB,H8BC), C5B(H5BA,H5BB,H5BC), C5A'(H5AA,H5AB,H5AC), C7B(H7BA,H7BB,
 H7BC), C5C(H5CA,H5CB,H5CC), C5A(H5AD,H5AE,H5AF), C5C'(H5CD,H5CE,H5CF),
 C5B'(H5BD,H5BE,H5BF), C7B'(H7BD,H7BE,H7BF), C8B(H8BD,H8BE,H8BF)
6.e Idealised tetrahedral OH refined as rotating group:
 O3C(H3CA), O3A(H3AA), O3B(H3B)
;
_olex2_submission_special_instructions 'No special instructions were received'

loop_
_space_group_symop_operation_xyz
'x, y, z'
'-x, y+1/2, -z+1/2'
'-x, -y, -z'
'x, -y-1/2, z-1/2'

loop_
_atom_site_label
_atom_site_type_symbol
_atom_site_fract_x
_atom_site_fract_y
_atom_site_fract_z
_atom_site_U_iso_or_equiv
_atom_site_adp_type
_atom_site_occupancy
_atom_site_site_symmetry_order
_atom_site_calc_flag
_atom_site_refinement_flags_posn
_atom_site_refinement_flags_adp
_atom_site_refinement_flags_occupancy
_atom_site_disorder_assembly
_atom_site_disorder_group
S1C S 0.43558(5) 0.54281(4) 0.44158(3) 0.02010(15) Uani 1 1 d . . . . .
S1A S 0.28052(5) -0.06535(4) 0.16581(3) 0.02034(15) Uani 1 1 d . . . . .
S1B S 0.84475(5) 0.34728(4) 0.44832(3) 0.02425(16) Uani 1 1 d . . . . .
O2C O 0.66943(13) 0.60571(11) 0.42007(7) 0.0209(4) Uani 1 1 d . . . . .
N3C N 0.48695(15) 0.65559(13) 0.37348(9) 0.0179(4) Uani 1 1 d . . . . .
H3C H 0.5468 0.6331 0.3820 0.022 Uiso 1 1 calc R . . . .
O1C O 0.74370(13) 0.67044(11) 0.35594(8) 0.0234(4) Uani 1 1 d . . . . .
N1C N 0.31695(15) 0.65463(13) 0.38308(9) 0.0182(4) Uani 1 1 d . . . . .
O4C O 1.06894(14) 0.65806(13) 0.38153(9) 0.0331(5) Uani 1 1 d . . . . .
O2B O 0.60448(13) 0.28926(12) 0.46818(8) 0.0243(4) Uani 1 1 d . . . . .
O2A O -0.04665(14) -0.51277(12) 0.30721(8) 0.0283(4) Uani 1 1 d . . . . .
N1B N 0.78694(16) 0.23056(13) 0.51148(9) 0.0202(5) Uani 1 1 d . . . . .
H1B H 0.7282 0.2550 0.5034 0.024 Uiso 1 1 calc R . . . .
N3A N 0.22936(16) 0.03291(13) 0.24284(9) 0.0193(4) Uani 1 1 d . . . . .
H3A H 0.1687 0.0140 0.2304 0.023 Uiso 1 1 calc R . . . .
O4A O 0.35254(14) -0.45152(13) 0.27022(9) 0.0313(5) Uani 1 1 d . . . . .
C1C C 0.40723(18) 0.62581(15) 0.39528(10) 0.0171(5) Uani 1 1 d . . . . .
O1A O 0.02733(14) -0.44997(13) 0.24236(9) 0.0315(5) Uani 1 1 d . . . . .
N3B N 0.95756(16) 0.22993(13) 0.50425(9) 0.0201(4) Uani 1 1 d . . . . .
O3C O 0.91748(15) 0.69258(13) 0.33827(9) 0.0316(5) Uani 1 1 d . . . . .
H3CA H 0.8584 0.6893 0.3450 0.047 Uiso 1 1 calc GR . . . .
O1B O 0.52874(14) 0.21027(12) 0.52432(8) 0.0291(4) Uani 1 1 d . . . . .
O3A O 0.20025(15) -0.42283(14) 0.22614(9) 0.0355(5) Uani 1 1 d . . . . .
H3AA H 0.1409 -0.4340 0.2299 0.053 Uiso 1 1 calc GR . . . .
C10C C 0.74568(19) 0.62492(15) 0.39950(10) 0.0186(5) Uani 1 1 d . . . . .
C11B C 0.4309(2) 0.30268(17) 0.45940(11) 0.0229(5) Uani 1 1 d . . . . .
H11B H 0.4367 0.3428 0.4311 0.027 Uiso 1 1 calc R . . . .
N1A N 0.39989(15) 0.03502(13) 0.23466(9) 0.0198(5) Uani 1 1 d . . . . .
C2C C 0.30603(19) 0.71840(16) 0.34442(10) 0.0197(5) Uani 1 1 d . . . . .
C12A C 0.2214(2) -0.50515(17) 0.31180(11) 0.0233(6) Uani 1 1 d . . . . .
H12A H 0.2714 -0.5300 0.3392 0.028 Uiso 1 1 calc R . . . .
C11C C 0.84254(19) 0.58984(16) 0.42915(11) 0.0220(5) Uani 1 1 d . . . . .
H11C H 0.8361 0.5530 0.4594 0.026 Uiso 1 1 calc R . . . .
N5C N 0.38073(16) 0.75465(14) 0.32252(9) 0.0218(5) Uani 1 1 d . . . . .
C027 C 0.31984(19) 0.53241(17) 0.46949(11) 0.0225(6) Uani 1 1 d . . . . .
H02A H 0.2640 0.5264 0.4379 0.034 Uiso 1 1 calc GR . . . .
H02B H 0.3092 0.5815 0.4917 0.034 Uiso 1 1 calc GR . . . .
H02C H 0.3234 0.4837 0.4940 0.034 Uiso 1 1 calc GR . . . .
N2C N 0.21261(16) 0.74376(14) 0.32937(9) 0.0232(5) Uani 1 1 d . . . . .
H2C H 0.1663 0.7198 0.3458 0.028 Uiso 1 1 calc R . . . .
O4B O 0.20529(14) 0.23241(13) 0.50768(9) 0.0325(5) Uani 1 1 d . . . . .
C1B C 0.86830(19) 0.26117(16) 0.49209(10) 0.0190(5) Uani 1 1 d . . . . .
C1A C 0.30930(19) 0.00831(15) 0.21890(10) 0.0179(5) Uani 1 1 d . . . . .
C13C C 0.9779(2) 0.65361(17) 0.37793(11) 0.0236(6) Uani 1 1 d . . . . .
C9A C 0.39915(19) -0.07492(17) 0.14151(11) 0.0225(5) Uani 1 1 d . . . . .
H9AA H 0.3949 -0.1182 0.1126 0.034 Uiso 1 1 calc GR . . . .
H9AB H 0.4512 -0.0892 0.1737 0.034 Uiso 1 1 calc GR . . . .
H9AC H 0.4162 -0.0226 0.1250 0.034 Uiso 1 1 calc GR . . . .
N4B N 1.05673(17) 0.13554(14) 0.55563(10) 0.0274(5) Uani 1 1 d . . . . .
H4B H 1.1045 0.1590 0.5401 0.033 Uiso 1 1 calc R . . . .
N2A N 0.50426(16) 0.11494(15) 0.29564(10) 0.0257(5) Uani 1 1 d . . . . .
H2A H 0.5486 0.1009 0.2740 0.031 Uiso 1 1 calc R . . . .
O3B O 0.35580(15) 0.18519(13) 0.54276(9) 0.0329(5) Uani 1 1 d . . . . .
H3B H 0.4155 0.1940 0.5385 0.049 Uiso 1 1 calc GR . . . .
N4C N 0.55077(17) 0.75197(14) 0.31896(9) 0.0238(5) Uani 1 1 d . . . . .
H4C H 0.6081 0.7253 0.3271 0.029 Uiso 1 1 calc R . . . .
N5B N 0.88744(17) 0.12622(14) 0.55971(10) 0.0258(5) Uani 1 1 d . . . . .
C10B C 0.52772(19) 0.26428(16) 0.48586(11) 0.0211(5) Uani 1 1 d . . . . .
N5A N 0.33736(16) 0.11643(14) 0.30677(9) 0.0234(5) Uani 1 1 d . . . . .
C13B C 0.2959(2) 0.23289(17) 0.50855(11) 0.0242(6) Uani 1 1 d . . . . .
C10A C 0.02971(19) -0.49160(16) 0.28733(11) 0.0226(5) Uani 1 1 d . . . . .
C11A C 0.1278(2) -0.51907(17) 0.32028(12) 0.0246(6) Uani 1 1 d . . . . .
H11A H 0.1224 -0.5519 0.3527 0.029 Uiso 1 1 calc R . . . .
N2B N 0.71535(17) 0.12948(14) 0.55841(10) 0.0270(5) Uani 1 1 d . . . . .
H2B H 0.6592 0.1573 0.5489 0.032 Uiso 1 1 calc R . . . .
C3C C 0.47103(19) 0.72201(16) 0.33766(10) 0.0190(5) Uani 1 1 d . . . . .
N4A N 0.16657(17) 0.10978(15) 0.30916(10) 0.0268(5) Uani 1 1 d . . . . .
H4A H 0.1086 0.0877 0.2946 0.032 Uiso 1 1 calc R . . . .
C2B C 0.79827(19) 0.16079(16) 0.54389(11) 0.0218(5) Uani 1 1 d . . . . .
C3B C 0.96454(19) 0.16343(16) 0.54020(11) 0.0217(5) Uani 1 1 d . . . . .
C12C C 0.9365(2) 0.60171(17) 0.42014(11) 0.0231(6) Uani 1 1 d . . . . .
H12C H 0.9856 0.5717 0.4451 0.028 Uiso 1 1 calc R . . . .
C9B C 0.9625(2) 0.35734(18) 0.42281(12) 0.0269(6) Uani 1 1 d . . . . .
H9BA H 0.9605 0.4059 0.3982 0.040 Uiso 1 1 calc GR . . . .
H9BB H 0.9745 0.3082 0.4011 0.040 Uiso 1 1 calc GR . . . .
H9BC H 1.0168 0.3635 0.4553 0.040 Uiso 1 1 calc GR . . . .
C2A C 0.41130(19) 0.08932(16) 0.27943(11) 0.0215(5) Uani 1 1 d . . . . .
C13A C 0.2617(2) -0.45738(17) 0.26690(11) 0.0237(6) Uani 1 1 d . . . . .
C3A C 0.24597(19) 0.08804(16) 0.28691(11) 0.0203(5) Uani 1 1 d . . . . .
C12B C 0.3375(2) 0.28959(17) 0.46927(11) 0.0240(6) Uani 1 1 d . . . . .
H12B H 0.2883 0.3229 0.4469 0.029 Uiso 1 1 calc R . . . .
C6C C 0.5478(2) 0.82777(18) 0.28521(13) 0.0315(6) Uani 1 1 d . U . . .
H6C H 0.4811 0.8307 0.2600 0.038 Uiso 1 1 calc R . . . .
C4C C 0.1796(2) 0.80819(18) 0.28775(13) 0.0322(7) Uani 1 1 d . U . . .
H4CA H 0.1414 0.8501 0.3056 0.039 Uiso 0.7 1 calc R . P A 1
H4CB H 0.2392 0.8354 0.2767 0.039 Uiso 0.7 1 calc R . P A 1
H4CC H 0.1696 0.7843 0.2489 0.039 Uiso 0.3 1 calc R . P B 2
H4CD H 0.2323 0.8509 0.2897 0.039 Uiso 0.3 1 calc R . P B 2
C6A C 0.1676(2) 0.1679(2) 0.35631(13) 0.0329(6) Uani 1 1 d . U . . .
H6A H 0.2332 0.1622 0.3823 0.039 Uiso 1 1 calc R . . . .
C6B C 1.0867(2) 0.06888(18) 0.59642(14) 0.0335(7) Uani 1 1 d . . . . .
H6BA H 1.0327 0.0577 0.6197 0.040 Uiso 0.4 1 calc R . P C 2
H6B H 1.0244 0.0389 0.6022 0.040 Uiso 0.6 1 calc R . P D 1
C8A C 0.1581(3) 0.2534(2) 0.33599(16) 0.0473(6) Uani 1 1 d . U . . .
H8AA H 0.2155 0.2672 0.3172 0.071 Uiso 1 1 calc GR . . . .
H8AB H 0.1567 0.2904 0.3684 0.071 Uiso 1 1 calc GR . . . .
H8AC H 0.0958 0.2595 0.3088 0.071 Uiso 1 1 calc GR . . . .
C7C C 0.6279(3) 0.8242(2) 0.24778(17) 0.0496(6) Uani 1 1 d . U . . .
H7CA H 0.6939 0.8183 0.2716 0.074 Uiso 1 1 calc GR . . . .
H7CB H 0.6265 0.8750 0.2255 0.074 Uiso 1 1 calc GR . . . .
H7CC H 0.6155 0.7771 0.2219 0.074 Uiso 1 1 calc GR . . . .
C7A C 0.0841(3) 0.1436(2) 0.38938(16) 0.0473(6) Uani 1 1 d . . . . .
H7AA H 0.0191 0.1469 0.3642 0.071 Uiso 1 1 calc GR . . . .
H7AB H 0.0842 0.1812 0.4216 0.071 Uiso 1 1 calc GR . . . .
H7AC H 0.0952 0.0873 0.4035 0.071 Uiso 1 1 calc GR . . . .
C4B C 0.7103(2) 0.05197(19) 0.58920(15) 0.0357(7) Uani 1 1 d . U . . .
H4BA H 0.6937 0.0636 0.6275 0.043 Uiso 0.55 1 calc R . P E 1
H4BB H 0.7768 0.0248 0.5942 0.043 Uiso 0.55 1 calc R . P E 1
H4BC H 0.6574 0.0553 0.6135 0.043 Uiso 0.45 1 calc R . P F 2
H4BD H 0.7753 0.0413 0.6140 0.043 Uiso 0.45 1 calc R . P F 2
C4A C 0.5406(2) 0.1643(2) 0.34595(13) 0.0350(7) Uani 1 1 d . U . . .
H4AC H 0.5466 0.1293 0.3804 0.042 Uiso 0.45 1 calc R . P G 2
H4AD H 0.4920 0.2087 0.3497 0.042 Uiso 0.45 1 calc R . P G 2
H4AA H 0.4832 0.1849 0.3630 0.042 Uiso 0.55 1 calc R . P H 1
H4AB H 0.5788 0.2122 0.3351 0.042 Uiso 0.55 1 calc R . P H 1
C8C C 0.5571(3) 0.9002(2) 0.32349(17) 0.0496(6) Uani 1 1 d . U . . .
H8CA H 0.5021 0.8999 0.3458 0.074 Uiso 1 1 calc GR . . . .
H8CB H 0.5540 0.9506 0.3007 0.074 Uiso 1 1 calc GR . . . .
H8CC H 0.6215 0.8979 0.3493 0.074 Uiso 1 1 calc GR . . . .
C8B' C 1.1089(11) -0.0078(8) 0.5639(6) 0.066(3) Uani 0.4 1 d . . P I 2
H8BA H 1.0464 -0.0289 0.5421 0.100 Uiso 0.4 1 calc GR . P I 2
H8BB H 1.1389 -0.0498 0.5909 0.100 Uiso 0.4 1 calc GR . P I 2
H8BC H 1.1558 0.0060 0.5379 0.100 Uiso 0.4 1 calc GR . P I 2
C5B C 0.6342(7) -0.0039(5) 0.5584(3) 0.0471(19) Uani 0.55 1 d . U P J 1
H5BA H 0.5683 0.0228 0.5535 0.071 Uiso 0.55 1 calc GR . P J 1
H5BB H 0.6320 -0.0547 0.5804 0.071 Uiso 0.55 1 calc GR . P J 1
H5BC H 0.6517 -0.0169 0.5210 0.071 Uiso 0.55 1 calc GR . P J 1
C5A' C 0.6406(6) 0.2009(5) 0.3413(3) 0.0576(15) Uani 0.45 1 d . U P K 2
H5AA H 0.6907 0.1570 0.3429 0.086 Uiso 0.45 1 calc GR . P K 2
H5AB H 0.6602 0.2393 0.3729 0.086 Uiso 0.45 1 calc GR . P K 2
H5AC H 0.6363 0.2303 0.3050 0.086 Uiso 0.45 1 calc GR . P K 2
C7B C 1.1299(8) 0.1085(5) 0.6523(4) 0.076(2) Uani 0.6 1 d . . P I 1
H7BA H 1.1874 0.1428 0.6470 0.114 Uiso 0.6 1 calc GR . P I 1
H7BB H 1.1520 0.0657 0.6805 0.114 Uiso 0.6 1 calc GR . P I 1
H7BC H 1.0785 0.1427 0.6656 0.114 Uiso 0.6 1 calc GR . P I 1
C5C C 0.1171(4) 0.7766(3) 0.2371(2) 0.0541(13) Uani 0.7 1 d . U P L 1
H5CA H 0.1581 0.7435 0.2152 0.081 Uiso 0.7 1 calc GR . P L 1
H5CB H 0.0872 0.8226 0.2136 0.081 Uiso 0.7 1 calc GR . P L 1
H5CC H 0.0637 0.7423 0.2481 0.081 Uiso 0.7 1 calc GR . P L 1
C5A C 0.6069(5) 0.1122(5) 0.3882(3) 0.0576(15) Uani 0.55 1 d . U P K 1
H5AD H 0.5667 0.0691 0.4025 0.086 Uiso 0.55 1 calc GR . P K 1
H5AE H 0.6382 0.1465 0.4200 0.086 Uiso 0.55 1 calc GR . P K 1
H5AF H 0.6592 0.0869 0.3697 0.086 Uiso 0.55 1 calc GR . P K 1
C5C' C 0.0856(10) 0.8462(7) 0.2983(5) 0.0541(13) Uani 0.3 1 d . U P L 2
H5CD H 0.0309 0.8061 0.2904 0.081 Uiso 0.3 1 calc GR . P L 2
H5CE H 0.0704 0.8939 0.2733 0.081 Uiso 0.3 1 calc GR . P L 2
H5CF H 0.0929 0.8638 0.3381 0.081 Uiso 0.3 1 calc GR . P L 2
C5B' C 0.6865(11) -0.0183(7) 0.5456(6) 0.072(4) Uani 0.45 1 d . U P J 2
H5BD H 0.6193 -0.0101 0.5237 0.108 Uiso 0.45 1 calc GR . P J 2
H5BE H 0.6889 -0.0710 0.5657 0.108 Uiso 0.45 1 calc GR . P J 2
H5BF H 0.7361 -0.0183 0.5197 0.108 Uiso 0.45 1 calc GR . P J 2
C7B' C 1.1826(10) 0.0946(7) 0.6342(6) 0.066(3) Uani 0.4 1 d . . P I 2
H7BD H 1.2359 0.1015 0.6110 0.100 Uiso 0.4 1 calc GR . P I 2
H7BE H 1.2024 0.0521 0.6631 0.100 Uiso 0.4 1 calc GR . P I 2
H7BF H 1.1717 0.1467 0.6530 0.100 Uiso 0.4 1 calc GR . P I 2
C8B C 1.1525(8) 0.0100(6) 0.5748(4) 0.076(2) Uani 0.6 1 d . . P I 1
H8BD H 1.1189 -0.0123 0.5384 0.114 Uiso 0.6 1 calc GR . P I 1
H8BE H 1.1682 -0.0349 0.6023 0.114 Uiso 0.6 1 calc GR . P I 1
H8BF H 1.2147 0.0376 0.5691 0.114 Uiso 0.6 1 calc GR . P I 1

loop_
_atom_site_aniso_label
_atom_site_aniso_U_11
_atom_site_aniso_U_22
_atom_site_aniso_U_33
_atom_site_aniso_U_23
_atom_site_aniso_U_13
_atom_site_aniso_U_12
S1C 0.0168(3) 0.0232(3) 0.0215(3) 0.0077(2) 0.0070(2) 0.0028(2)
S1A 0.0175(3) 0.0237(3) 0.0205(3) -0.0063(2) 0.0051(2) -0.0022(2)
S1B 0.0191(3) 0.0283(4) 0.0263(3) 0.0106(3) 0.0065(3) 0.0042(3)
O2C 0.0151(9) 0.0249(9) 0.0239(9) 0.0021(7) 0.0068(7) -0.0017(7)
N3C 0.0138(10) 0.0203(11) 0.0202(10) 0.0041(8) 0.0041(8) 0.0003(8)
O1C 0.0183(9) 0.0279(10) 0.0248(9) 0.0050(8) 0.0055(7) -0.0001(8)
N1C 0.0154(10) 0.0206(11) 0.0187(10) 0.0036(8) 0.0036(8) -0.0009(8)
O4C 0.0183(10) 0.0448(13) 0.0382(11) -0.0007(10) 0.0105(8) -0.0064(9)
O2B 0.0181(9) 0.0282(10) 0.0272(10) 0.0029(8) 0.0055(7) 0.0006(8)
O2A 0.0153(9) 0.0343(11) 0.0361(11) 0.0112(9) 0.0064(8) 0.0009(8)
N1B 0.0156(11) 0.0216(11) 0.0234(11) 0.0040(9) 0.0030(8) 0.0020(9)
N3A 0.0147(11) 0.0233(11) 0.0201(10) -0.0037(9) 0.0030(8) -0.0007(8)
O4A 0.0187(10) 0.0444(12) 0.0331(11) -0.0031(9) 0.0108(8) -0.0026(9)
C1C 0.0184(12) 0.0195(12) 0.0140(11) -0.0002(9) 0.0040(9) -0.0006(10)
O1A 0.0206(10) 0.0408(12) 0.0331(11) 0.0141(9) 0.0045(8) 0.0023(9)
N3B 0.0180(11) 0.0219(11) 0.0208(10) 0.0005(9) 0.0042(8) 0.0025(9)
O3C 0.0219(10) 0.0374(12) 0.0383(11) 0.0117(9) 0.0136(9) -0.0020(9)
O1B 0.0204(10) 0.0344(11) 0.0329(10) 0.0112(9) 0.0053(8) 0.0013(8)
O3A 0.0212(10) 0.0492(13) 0.0380(12) 0.0156(10) 0.0104(9) -0.0003(10)
C10C 0.0183(13) 0.0180(12) 0.0197(12) -0.0036(10) 0.0040(10) -0.0023(10)
C11B 0.0212(13) 0.0239(13) 0.0235(13) 0.0010(11) 0.0035(10) 0.0006(11)
N1A 0.0145(11) 0.0251(11) 0.0197(10) -0.0032(9) 0.0025(8) 0.0007(9)
C2C 0.0204(13) 0.0217(13) 0.0172(12) 0.0018(10) 0.0038(10) -0.0008(10)
C12A 0.0185(13) 0.0271(14) 0.0246(13) -0.0006(11) 0.0040(10) 0.0020(11)
C11C 0.0198(13) 0.0242(13) 0.0228(13) 0.0019(10) 0.0061(10) -0.0022(10)
N5C 0.0169(11) 0.0247(11) 0.0237(11) 0.0064(9) 0.0033(9) -0.0014(9)
C027 0.0187(13) 0.0276(14) 0.0229(13) 0.0060(11) 0.0080(10) -0.0013(11)
N2C 0.0160(11) 0.0262(12) 0.0274(11) 0.0097(9) 0.0034(9) 0.0009(9)
O4B 0.0176(10) 0.0401(12) 0.0403(12) -0.0023(9) 0.0063(8) -0.0064(9)
C1B 0.0198(13) 0.0205(12) 0.0168(11) -0.0008(10) 0.0029(10) 0.0001(10)
C1A 0.0185(13) 0.0184(12) 0.0166(11) 0.0014(9) 0.0021(9) 0.0019(10)
C13C 0.0200(14) 0.0245(14) 0.0277(14) -0.0050(11) 0.0079(11) -0.0040(11)
C9A 0.0201(13) 0.0253(13) 0.0235(13) -0.0019(11) 0.0077(10) 0.0028(11)
N4B 0.0194(12) 0.0266(12) 0.0366(13) 0.0089(10) 0.0053(10) 0.0031(9)
N2A 0.0158(11) 0.0350(13) 0.0263(12) -0.0102(10) 0.0032(9) -0.0003(10)
O3B 0.0226(10) 0.0380(12) 0.0394(11) 0.0096(9) 0.0092(9) -0.0020(9)
N4C 0.0177(11) 0.0270(12) 0.0272(11) 0.0092(9) 0.0050(9) -0.0014(9)
N5B 0.0189(11) 0.0232(12) 0.0347(13) 0.0074(10) 0.0027(9) 0.0008(9)
C10B 0.0196(13) 0.0220(13) 0.0214(12) -0.0043(10) 0.0026(10) -0.0019(10)
N5A 0.0169(11) 0.0283(12) 0.0244(11) -0.0078(9) 0.0012(9) 0.0014(9)
C13B 0.0217(14) 0.0257(14) 0.0257(13) -0.0076(11) 0.0050(11) -0.0031(11)
C10A 0.0185(13) 0.0212(13) 0.0282(14) 0.0016(11) 0.0041(10) 0.0017(10)
C11A 0.0195(13) 0.0290(14) 0.0257(13) 0.0060(11) 0.0051(11) 0.0029(11)
N2B 0.0181(11) 0.0245(12) 0.0382(13) 0.0114(10) 0.0040(10) 0.0005(9)
C3C 0.0190(13) 0.0212(13) 0.0173(12) 0.0004(10) 0.0043(10) -0.0034(10)
N4A 0.0150(11) 0.0359(13) 0.0292(12) -0.0140(10) 0.0025(9) 0.0018(10)
C2B 0.0200(13) 0.0201(13) 0.0248(13) 0.0011(10) 0.0023(10) -0.0010(10)
C3B 0.0190(13) 0.0208(13) 0.0253(13) -0.0001(10) 0.0030(10) 0.0011(10)
C12C 0.0178(13) 0.0267(14) 0.0244(13) -0.0016(11) 0.0025(10) -0.0005(11)
C9B 0.0223(14) 0.0338(15) 0.0264(14) 0.0060(12) 0.0097(11) 0.0014(12)
C2A 0.0180(13) 0.0243(13) 0.0217(13) -0.0017(10) 0.0013(10) 0.0006(10)
C13A 0.0231(14) 0.0241(13) 0.0253(13) -0.0059(11) 0.0085(11) -0.0013(11)
C3A 0.0178(13) 0.0224(13) 0.0204(12) -0.0029(10) 0.0024(10) 0.0020(10)
C12B 0.0185(13) 0.0282(14) 0.0244(13) -0.0014(11) 0.0007(10) 0.0014(11)
C6C 0.0268(15) 0.0304(15) 0.0362(15) 0.0183(12) 0.0017(11) -0.0035(12)
C4C 0.0252(15) 0.0291(15) 0.0405(16) 0.0174(13) -0.0002(12) 0.0011(12)
C6A 0.0207(14) 0.0446(13) 0.0323(15) -0.0212(12) 0.0009(11) 0.0071(12)
C6B 0.0219(15) 0.0288(15) 0.0488(18) 0.0157(14) 0.0028(13) 0.0039(12)
C8A 0.0438(14) 0.0510(13) 0.0478(14) -0.0124(11) 0.0090(11) 0.0059(12)
C7C 0.0497(15) 0.0453(14) 0.0576(16) 0.0128(12) 0.0202(12) -0.0039(12)
C7A 0.0438(14) 0.0510(13) 0.0478(14) -0.0124(11) 0.0090(11) 0.0059(12)
C4B 0.0272(16) 0.0290(15) 0.0509(19) 0.0174(14) 0.0065(13) -0.0027(12)
C4A 0.0248(15) 0.0453(18) 0.0333(15) -0.0192(14) 0.0001(12) -0.0036(13)
C8C 0.0497(15) 0.0453(14) 0.0576(16) 0.0128(12) 0.0202(12) -0.0039(12)
C8B' 0.076(7) 0.039(4) 0.075(6) 0.003(4) -0.020(5) 0.019(4)
C5B 0.062(5) 0.031(4) 0.045(4) 0.009(3) -0.002(4) -0.016(4)
C5A' 0.058(3) 0.059(3) 0.044(3) -0.035(2) -0.027(2) 0.025(2)
C7B 0.099(6) 0.054(4) 0.068(4) 0.012(3) -0.006(3) 0.035(3)
C5C 0.066(3) 0.033(2) 0.048(2) 0.0260(19) -0.036(2) -0.014(2)
C5A 0.058(3) 0.059(3) 0.044(3) -0.035(2) -0.027(2) 0.025(2)
C5C' 0.066(3) 0.033(2) 0.048(2) 0.0260(19) -0.036(2) -0.014(2)
C5B' 0.098(10) 0.027(4) 0.083(7) 0.012(4) -0.012(7) -0.009(6)
C7B' 0.076(7) 0.039(4) 0.075(6) 0.003(4) -0.020(5) 0.019(4)
C8B 0.099(6) 0.054(4) 0.068(4) 0.012(3) -0.006(3) 0.035(3)

loop_
_atom_type_symbol
_atom_type_description
_atom_type_scat_dispersion_real
_atom_type_scat_dispersion_imag
_atom_type_scat_source
C C 0.0033 0.0016 'International Tables Vol C Tables 4.2.6.8 and 6.1.1.4'
H H 0.0000 0.0000 'International Tables Vol C Tables 4.2.6.8 and 6.1.1.4'
N N 0.0061 0.0033 'International Tables Vol C Tables 4.2.6.8 and 6.1.1.4'
O O 0.0106 0.0060 'International Tables Vol C Tables 4.2.6.8 and 6.1.1.4'
S S 0.1246 0.1234 'International Tables Vol C Tables 4.2.6.8 and 6.1.1.4'

loop_
_geom_angle_atom_site_label_1
_geom_angle_atom_site_label_2
_geom_angle_atom_site_label_3
_geom_angle
C1C S1C C027 100.94(12)
C1A S1A C9A 100.76(12)
C1B S1B C9B 100.85(13)
C1C N3C C3C 117.6(2)
C1C N1C C2C 114.7(2)
C1B N1B C2B 118.3(2)
C1A N3A C3A 118.0(2)
N3C C1C S1C 114.22(18)
N1C C1C S1C 121.66(19)
N1C C1C N3C 124.1(2)
C1B N3B C3B 114.6(2)
O2C C10C O1C 123.7(2)
O2C C10C C11C 115.7(2)
O1C C10C C11C 120.6(2)
C12B C11B C10B 130.2(3)
C1A N1A C2A 115.1(2)
N5C C2C N1C 125.6(2)
N2C C2C N1C 114.3(2)
N2C C2C N5C 120.1(2)
C11A C12A C13A 131.4(3)
C12C C11C C10C 130.6(2)
C3C N5C C2C 115.7(2)
C2C N2C C4C 125.6(2)
N1B C1B S1B 114.78(19)
N3B C1B S1B 121.5(2)
N3B C1B N1B 123.8(2)
N3A C1A S1A 114.04(18)
N1A C1A S1A 122.13(19)
N1A C1A N3A 123.8(2)
O4C C13C O3C 121.8(3)
O4C C13C C12C 118.0(3)
O3C C13C C12C 120.2(2)
C3B N4B C6B 125.8(2)
C2A N2A C4A 126.3(2)
C3C N4C C6C 122.8(2)
C2B N5B C3B 115.3(2)
O2B C10B O1B 123.8(2)
O2B C10B C11B 116.1(2)
O1B C10B C11B 120.1(2)
C3A N5A C2A 115.5(2)
O4B C13B O3B 121.7(3)
O4B C13B C12B 118.2(3)
O3B C13B C12B 120.1(2)
O2A C10A O1A 123.9(2)
O2A C10A C11A 115.7(2)
O1A C10A C11A 120.3(2)
C12A C11A C10A 130.7(3)
C2B N2B C4B 124.7(2)
N5C C3C N3C 122.0(2)
N4C C3C N3C 116.4(2)
N4C C3C N5C 121.6(2)
C3A N4A C6A 124.9(2)
N5B C2B N1B 121.7(2)
N2B C2B N1B 116.3(2)
N2B C2B N5B 121.9(2)
N4B C3B N3B 114.3(2)
N4B C3B N5B 119.7(2)
N5B C3B N3B 126.0(2)
C11C C12C C13C 131.3(3)
N2A C2A N1A 114.4(2)
N2A C2A N5A 119.9(2)
N5A C2A N1A 125.7(2)
O4A C13A O3A 122.0(3)
O4A C13A C12A 118.2(3)
O3A C13A C12A 119.8(2)
N5A C3A N3A 121.8(2)
N4A C3A N3A 116.0(2)
N4A C3A N5A 122.1(2)
C11B C12B C13B 132.2(3)
N4C C6C C7C 109.4(3)
N4C C6C C8C 109.8(3)
C8C C6C C7C 113.3(3)
N2C C4C C5C' 111.4(5)
C5C C4C N2C 112.5(3)
N4A C6A C8A 111.6(3)
N4A C6A C7A 108.1(3)
C8A C6A C7A 112.4(3)
N4B C6B C8B' 109.0(6)
N4B C6B C7B 107.1(4)
N4B C6B C7B' 107.9(5)
C7B' C6B C8B' 107.9(7)
C8B C6B N4B 111.8(5)
C8B C6B C7B 114.9(5)
N2B C4B C5B 111.5(4)
N2B C4B C5B' 108.8(5)
N2A C4A C5A' 110.3(4)
N2A C4A C5A 109.0(3)

loop_
_geom_bond_atom_site_label_1
_geom_bond_atom_site_label_2
_geom_bond_distance
S1C C1C 1.745(2)
S1C C027 1.800(3)
S1A C1A 1.739(3)
S1A C9A 1.794(3)
S1B C1B 1.743(3)
S1B C9B 1.797(3)
O2C C10C 1.248(3)
N3C C1C 1.356(3)
N3C C3C 1.371(3)
O1C C10C 1.270(3)
N1C C1C 1.294(3)
N1C C2C 1.378(3)
O4C C13C 1.220(3)
O2B C10B 1.247(3)
O2A C10A 1.249(3)
N1B C1B 1.352(3)
N1B C2B 1.367(3)
N3A C1A 1.358(3)
N3A C3A 1.370(3)
O4A C13A 1.219(3)
O1A C10A 1.262(3)
N3B C1B 1.297(3)
N3B C3B 1.372(3)
O3C C13C 1.307(3)
O1B C10B 1.267(3)
O3A C13A 1.298(3)
C10C C11C 1.495(4)
C11B C10B 1.493(4)
C11B C12B 1.336(4)
N1A C1A 1.295(3)
N1A C2A 1.373(3)
C2C N5C 1.343(3)
C2C N2C 1.320(3)
C12A C11A 1.330(4)
C12A C13A 1.492(4)
C11C C12C 1.333(4)
N5C C3C 1.325(3)
N2C C4C 1.461(3)
O4B C13B 1.219(3)
C13C C12C 1.487(4)
N4B C3B 1.320(3)
N4B C6B 1.467(4)
N2A C2A 1.319(3)
N2A C4A 1.459(3)
O3B C13B 1.306(3)
N4C C3C 1.322(3)
N4C C6C 1.468(3)
N5B C2B 1.327(3)
N5B C3B 1.349(3)
N5A C2A 1.349(3)
N5A C3A 1.331(3)
C13B C12B 1.486(4)
C10A C11A 1.495(4)
N2B C2B 1.325(3)
N2B C4B 1.465(3)
N4A C3A 1.317(3)
N4A C6A 1.465(3)
C6C C7C 1.508(5)
C6C C8C 1.481(5)
C4C C5C 1.450(5)
C4C C5C' 1.467(15)
C6A C8A 1.470(5)
C6A C7A 1.526(5)
C6B C8B' 1.522(15)
C6B C7B 1.507(9)
C6B C7B' 1.511(12)
C6B C8B 1.455(11)
C4B C5B 1.475(8)
C4B C5B' 1.541(12)
C4A C5A' 1.494(10)
C4A C5A 1.495(7)
